data_7201081
loop_
_publ_author_name
'Zhang, Zhen-Jie'
'Shi, Wei'
'Huang, Yong-Quan'
'Zhao, Bin'
'Cheng, Peng'
'Liao, Dai-Zheng'
'Yan, Shi-Ping'

_publ_section_title
;
 The self-assembly of a heteronuclear complex monitored with ESI-MS and
 fluorescence spectrophotometry
;
_journal_issue 9
_journal_name_full CrystEngComm
_journal_page_first 1811
_journal_paper_doi 10.1039/b904704m
_journal_volume 11
_journal_year 2009
_chemical_formula_sum 'C7 H5 Ag O7'
_chemical_formula_weight 308.98
_chemical_name_systematic
;
?
;
_space_group_IT_number 14
_symmetry_cell_setting monoclinic
_symmetry_space_group_name_Hall '-P 2ybc'
_symmetry_space_group_name_H-M 'P 1 21/c 1'
_atom_sites_solution_hydrogens geom
_atom_sites_solution_primary direct
_atom_sites_solution_secondary difmap
_audit_creation_method SHELXL-97
_cell_angle_alpha 90.00
_cell_angle_beta 104.523(7)
_cell_angle_gamma 90.00
_cell_formula_units_Z 4
_cell_length_a 15.670(9)
_cell_length_b 3.5182(18)
_cell_length_c 15.036(8)
_cell_measurement_reflns_used 2060
_cell_measurement_temperature 113(2)
_cell_measurement_theta_max 27.8764
_cell_measurement_theta_min 2.6853
_cell_volume 802.5(8)
_computing_cell_refinement 'CrystalClear (Rigaku/MSC Inc., 2005)'
_computing_data_collection 'CrystalClear (Rigaku/MSC Inc., 2005)'
_computing_data_reduction 'CrystalClear (Rigaku/MSC Inc., 2005)'
_computing_publication_material 'CrystalStructure 3.7.0'
_computing_structure_refinement 'SHELXL-97 (Sheldrick, 1997)'
_computing_structure_solution 'SHELXS-97 (Sheldrick, 1990)'
_diffrn_ambient_temperature 113(2)
_diffrn_detector_area_resol_mean 28.5714
_diffrn_measured_fraction_theta_full 0.992
_diffrn_measured_fraction_theta_max 0.992
_diffrn_measurement_method dtprofit.ref
_diffrn_radiation_monochromator graphite
_diffrn_radiation_source 'fine-focus sealed tube'
_diffrn_radiation_type MoK\a
_diffrn_radiation_wavelength 0.71070
_diffrn_reflns_av_R_equivalents 0.0391
_diffrn_reflns_av_sigmaI/netI 0.0320
_diffrn_reflns_limit_h_max 20
_diffrn_reflns_limit_h_min -20
_diffrn_reflns_limit_k_max 4
_diffrn_reflns_limit_k_min -4
_diffrn_reflns_limit_l_max 19
_diffrn_reflns_limit_l_min -19
_diffrn_reflns_number 8303
_diffrn_reflns_theta_full 27.88
_diffrn_reflns_theta_max 27.88
_diffrn_reflns_theta_min 2.69
_exptl_absorpt_coefficient_mu 2.528
_exptl_absorpt_correction_T_max 1.0000
_exptl_absorpt_correction_T_min 0.8085
_exptl_absorpt_correction_type multi-scan
_exptl_absorpt_process_details 'Jacobson, R. (1998) Private communication'
_exptl_crystal_colour Colorless
_exptl_crystal_density_diffrn 2.558
_exptl_crystal_density_method 'not measured'
_exptl_crystal_description Prism
_exptl_crystal_F_000 600
_exptl_crystal_size_max 0.2000
_exptl_crystal_size_mid 0.1400
_exptl_crystal_size_min 0.1200
_refine_diff_density_max 0.785
_refine_diff_density_min -1.078
_refine_diff_density_rms 0.130
_refine_ls_extinction_method none
_refine_ls_goodness_of_fit_ref 1.074
_refine_ls_hydrogen_treatment constr
_refine_ls_matrix_type full
_refine_ls_number_parameters 136
_refine_ls_number_reflns 1901
_refine_ls_number_restraints 0
_refine_ls_restrained_S_all 1.074
_refine_ls_R_factor_all 0.0337
_refine_ls_R_factor_gt 0.0260
_refine_ls_shift/su_max 0.000
_refine_ls_shift/su_mean 0.000
_refine_ls_structure_factor_coef Fsqd
_refine_ls_weighting_details 'calc w=1/[\s^2^(Fo^2^)+(0.0357P)^2^+0.0000P] where P=(Fo^2^+2Fc^2^)/3'
_refine_ls_weighting_scheme calc
_refine_ls_wR_factor_gt 0.0626
_refine_ls_wR_factor_ref 0.0665
_reflns_number_gt 1551
_reflns_number_total 1901
_reflns_threshold_expression >2sigma(I)
_cod_data_source_file b904704m.txt
_cod_data_source_block r70721b
_cod_depositor_comments
;
The following automatic conversions were performed:
'_symmetry_cell_setting' value 'Monoclinic' changed to 'monoclinic'
according to '/home/saulius/struct/CIF-dictionaries/cif_core.dic'
dictionary named 'cif_core.dic' version 2.4.1 from
2010-06-29.

'_exptl_absorpt_correction_type' value 'Multi-scan' changed
to 'multi-scan' according to
'/home/saulius/struct/CIF-dictionaries/cif_core.dic' dictionary named
'cif_core.dic' version 2.4.1 from 2010-06-29.

Automatic conversion script
Id: cif_fix_enum 1527 2010-12-29 10:47:43Z saulius 
;
_cod_original_sg_symbol_H-M P21/c
_cod_database_code 7201081

loop_
_symmetry_equiv_pos_as_xyz
'x, y, z'
'-x, y+1/2, -z+1/2'
'-x, -y, -z'
'x, -y-1/2, z-1/2'

loop_
_atom_site_label
_atom_site_type_symbol
_atom_site_fract_x
_atom_site_fract_y
_atom_site_fract_z
_atom_site_U_iso_or_equiv
_atom_site_adp_type
_atom_site_occupancy
_atom_site_symmetry_multiplicity
_atom_site_calc_flag
_atom_site_refinement_flags
_atom_site_disorder_assembly
_atom_site_disorder_group
Ag1 Ag 0.956144(14) 0.01904(6) 0.399591(14) 0.01427(9) Uani 1 1 d . . .
O1 O 0.71548(13) 0.6956(6) 0.78855(13) 0.0150(4) Uani 1 1 d . . .
O2 O 0.58620(12) 0.3886(6) 0.74367(13) 0.0130(4) Uani 1 1 d . . .
H2 H 0.5798 0.4534 0.7996 0.016 Uiso 1 1 d R . .
O3 O 0.57182(13) 0.0983(6) 0.41255(13) 0.0127(4) Uani 1 1 d . . .
O4 O 0.75083(12) 0.5659(5) 0.62921(13) 0.0090(4) Uani 1 1 d . . .
O5 O 0.88408(14) 0.5836(5) 0.47318(13) 0.0133(4) Uani 1 1 d . . .
O6 O 0.90452(12) 0.8347(6) 0.61364(13) 0.0135(4) Uani 1 1 d . . .
O7 O 0.88700(14) -0.4820(5) 0.28729(14) 0.0150(4) Uani 1 1 d . . .
H7A H 0.8286 -0.4078 0.2830 0.018 Uiso 1 1 d R . .
H7B H 0.8790 -0.4622 0.2262 0.018 Uiso 1 1 d R . .
C1 C 0.65952(18) 0.5262(7) 0.73204(19) 0.0092(5) Uani 1 1 d . . .
C2 C 0.67011(18) 0.4543(7) 0.63611(19) 0.0082(5) Uani 1 1 d . . .
C3 C 0.60863(18) 0.2969(7) 0.56749(18) 0.0097(5) Uani 1 1 d . . .
H3 H 0.5533 0.2227 0.5770 0.012 Uiso 1 1 calc R . .
C4 C 0.62726(17) 0.2404(7) 0.47831(18) 0.0102(5) Uani 1 1 d . . .
C5 C 0.71462(17) 0.3539(8) 0.47399(18) 0.0102(5) Uani 1 1 d . . .
H5 H 0.7325 0.3175 0.4187 0.012 Uiso 1 1 calc R . .
C6 C 0.77094(18) 0.5102(7) 0.54693(18) 0.0083(5) Uani 1 1 d . . .
C7 C 0.86149(18) 0.6528(8) 0.54552(19) 0.0104(5) Uani 1 1 d . . .

loop_
_atom_site_aniso_label
_atom_site_aniso_U_11
_atom_site_aniso_U_22
_atom_site_aniso_U_33
_atom_site_aniso_U_23
_atom_site_aniso_U_13
_atom_site_aniso_U_12
Ag1 0.01123(14) 0.01833(14) 0.01364(14) 0.00091(8) 0.00385(9) -0.00414(8)
O1 0.0161(11) 0.0196(11) 0.0098(10) -0.0050(8) 0.0045(8) -0.0032(9)
O2 0.0120(10) 0.0209(10) 0.0080(9) -0.0016(8) 0.0060(8) -0.0028(9)
O3 0.0093(10) 0.0185(10) 0.0104(10) -0.0028(8) 0.0026(8) -0.0039(8)
O4 0.0069(9) 0.0140(10) 0.0067(9) -0.0012(7) 0.0030(8) -0.0023(7)
O5 0.0146(10) 0.0166(10) 0.0106(10) -0.0012(8) 0.0067(8) -0.0035(8)
O6 0.0113(10) 0.0186(11) 0.0107(10) -0.0012(8) 0.0029(8) -0.0040(8)
O7 0.0140(11) 0.0204(11) 0.0102(10) 0.0021(8) 0.0023(8) 0.0033(8)
C1 0.0079(13) 0.0094(13) 0.0100(13) 0.0010(10) 0.0014(11) 0.0029(10)
C2 0.0071(13) 0.0084(13) 0.0101(12) 0.0012(10) 0.0041(10) 0.0005(10)
C3 0.0084(13) 0.0097(13) 0.0120(13) 0.0005(10) 0.0045(11) -0.0010(10)
C4 0.0119(14) 0.0079(13) 0.0102(13) 0.0013(10) 0.0017(11) 0.0018(10)
C5 0.0121(14) 0.0091(12) 0.0113(13) 0.0003(10) 0.0065(11) -0.0011(11)
C6 0.0095(13) 0.0094(13) 0.0074(12) 0.0025(9) 0.0047(11) 0.0037(10)
C7 0.0090(13) 0.0087(13) 0.0138(13) 0.0029(10) 0.0034(11) -0.0002(11)

loop_
_atom_type_symbol
_atom_type_description
_atom_type_scat_dispersion_real
_atom_type_scat_dispersion_imag
_atom_type_scat_source
C C 0.0033 0.0016 'International Tables Vol C Tables 4.2.6.8 and 6.1.1.4'
H H 0.0000 0.0000 'International Tables Vol C Tables 4.2.6.8 and 6.1.1.4'
Ag Ag -0.8971 1.1015 'International Tables Vol C Tables 4.2.6.8 and 6.1.1.4'
O O 0.0106 0.0060 'International Tables Vol C Tables 4.2.6.8 and 6.1.1.4'

loop_
_geom_angle_atom_site_label_1
_geom_angle_atom_site_label_2
_geom_angle_atom_site_label_3
_geom_angle
_geom_angle_site_symmetry_1
_geom_angle_site_symmetry_3
_geom_angle_publ_flag
O6 Ag1 O5 140.24(7) 3_766 1_545 ?
O6 Ag1 O7 92.56(7) 3_766 1_565 ?
O5 Ag1 O7 127.11(8) 1_545 1_565 ?
O6 Ag1 O7 111.12(7) 3_766 . ?
O5 Ag1 O7 71.22(8) 1_545 . ?
O7 Ag1 O7 89.88(8) 1_565 . ?
O6 Ag1 O5 112.36(7) 3_766 . ?
O5 Ag1 O5 89.23(7) 1_545 . ?
O7 Ag1 O5 66.25(7) 1_565 . ?
O7 Ag1 O5 130.71(7) . . ?
O6 Ag1 Ag1 83.77(5) 3_766 3_756 ?
O5 Ag1 Ag1 69.34(6) 1_545 3_756 ?
O7 Ag1 Ag1 136.77(5) 1_565 3_756 ?
O7 Ag1 Ag1 131.60(5) . 3_756 ?
O5 Ag1 Ag1 75.46(5) . 3_756 ?
O6 Ag1 Ag1 102.93(5) 3_766 1_545 ?
O5 Ag1 Ag1 49.09(5) 1_545 1_545 ?
O7 Ag1 Ag1 134.88(5) 1_565 1_545 ?
O7 Ag1 Ag1 45.00(5) . 1_545 ?
O5 Ag1 Ag1 138.32(5) . 1_545 ?
Ag1 Ag1 Ag1 87.433(8) 3_756 1_545 ?
O6 Ag1 Ag1 77.07(5) 3_766 1_565 ?
O5 Ag1 Ag1 130.91(5) 1_545 1_565 ?
O7 Ag1 Ag1 45.12(5) 1_565 1_565 ?
O7 Ag1 Ag1 135.00(5) . 1_565 ?
O5 Ag1 Ag1 41.68(5) . 1_565 ?
Ag1 Ag1 Ag1 92.568(8) 3_756 1_565 ?
Ag1 Ag1 Ag1 180.000(7) 1_545 1_565 ?
C1 O2 H2 109.9 . . ?
C2 O4 C6 117.4(2) . . ?
C7 O5 Ag1 124.05(18) . 1_565 ?
C7 O5 Ag1 138.63(18) . . ?
Ag1 O5 Ag1 89.23(7) 1_565 . ?
C7 O6 Ag1 111.83(17) . 3_766 ?
Ag1 O7 Ag1 89.88(8) 1_545 . ?
Ag1 O7 H7A 119.6 1_545 . ?
Ag1 O7 H7A 95.8 . . ?
Ag1 O7 H7B 132.4 1_545 . ?
Ag1 O7 H7B 124.3 . . ?
H7A O7 H7B 91.5 . . ?
O1 C1 O2 126.7(3) . . ?
O1 C1 C2 121.1(3) . . ?
O2 C1 C2 112.2(2) . . ?
C3 C2 O4 124.4(2) . . ?
C3 C2 C1 124.9(3) . . ?
O4 C2 C1 110.6(2) . . ?
C2 C3 C4 119.6(2) . . ?
C2 C3 H3 120.2 . . ?
C4 C3 H3 120.2 . . ?
O3 C4 C5 123.8(2) . . ?
O3 C4 C3 121.7(2) . . ?
C5 C4 C3 114.5(2) . . ?
C6 C5 C4 120.9(3) . . ?
C6 C5 H5 119.5 . . ?
C4 C5 H5 119.5 . . ?
C5 C6 O4 123.1(3) . . ?
C5 C6 C7 123.6(2) . . ?
O4 C6 C7 113.3(2) . . ?
O5 C7 O6 126.9(3) . . ?
O5 C7 C6 114.8(2) . . ?
O6 C7 C6 118.3(2) . . ?

loop_
_geom_bond_atom_site_label_1
_geom_bond_atom_site_label_2
_geom_bond_distance
_geom_bond_site_symmetry_2
_geom_bond_publ_flag
Ag1 O6 2.300(2) 3_766 ?
Ag1 O5 2.340(2) 1_545 ?
Ag1 O7 2.488(2) 1_565 ?
Ag1 O7 2.493(2) . ?
Ag1 O5 2.659(2) . ?
Ag1 Ag1 2.9905(15) 3_756 ?
Ag1 Ag1 3.5182(18) 1_545 ?
Ag1 Ag1 3.5182(18) 1_565 ?
O1 C1 1.214(3) . ?
O2 C1 1.298(3) . ?
O2 H2 0.9001 . ?
O3 C4 1.246(3) . ?
O4 C2 1.353(3) . ?
O4 C6 1.365(3) . ?
O5 C7 1.249(3) . ?
O5 Ag1 2.340(2) 1_565 ?
O6 C7 1.252(3) . ?
O6 Ag1 2.300(2) 3_766 ?
O7 Ag1 2.488(2) 1_545 ?
O7 H7A 0.9378 . ?
O7 H7B 0.8975 . ?
C1 C2 1.514(4) . ?
C2 C3 1.342(4) . ?
C3 C4 1.456(4) . ?
C3 H3 0.9500 . ?
C4 C5 1.443(4) . ?
C5 C6 1.341(4) . ?
C5 H5 0.9500 . ?
C6 C7 1.510(4) . ?
